data_7133621
loop_
_publ_author_name
'Alimi, Lukman O.'
'Liu, Xin'
'Zhang, Gengwu'
'Moosa, Basem'
'Khashab, Niveen M.'

_publ_section_title
;
 Polar organic cages for efficiently separating azeotropic mixtures.
;
_journal_issue 77
_journal_name_full 'Chemical communications (Cambridge, England)'
_journal_page_first 10768
_journal_page_last 10771
_journal_paper_doi 10.1039/d4cc03520h
_journal_volume 60
_journal_year 2024
_chemical_formula_moiety 'C36 H42 N8 O6, C7 H8'
_chemical_formula_sum 'C43 H50 N8 O6'
_chemical_formula_weight 774.91
_space_group_crystal_system monoclinic
_space_group_IT_number 14
_space_group_name_Hall '-P 2ybc'
_space_group_name_H-M_alt 'P 1 21/c 1'
_atom_sites_solution_hydrogens geom
_audit_creation_date 2024-02-27
_audit_creation_method
;
Olex2 1.5
(compiled 2023.08.24 svn.re1ec1418 for OlexSys, GUI svn.r6817)
;
_audit_update_record
;
2024-06-09 deposited with the CCDC.	2024-08-27 downloaded from the CCDC.
;
_cell_angle_alpha 90
_cell_angle_beta 99.251(12)
_cell_angle_gamma 90
_cell_formula_units_Z 4
_cell_length_a 13.658(3)
_cell_length_b 9.8012(18)
_cell_length_c 30.782(5)
_cell_measurement_reflns_used 5110
_cell_measurement_temperature 120.00
_cell_measurement_theta_max 57.169
_cell_measurement_theta_min 2.909
_cell_volume 4067.0(13)
_computing_cell_refinement 'SAINT V8.40B (?, 2016)'
_computing_data_collection 'SAINT V8.40B (?, 2016)'
_computing_data_reduction 'SAINT V8.40B (?, 2016)'
_computing_molecular_graphics 'Olex2 1.5 (Dolomanov et al., 2009)'
_computing_publication_material 'Olex2 1.5 (Dolomanov et al., 2009)'
_computing_structure_refinement 'XL  (Sheldrick, 2008)'
_diffrn_ambient_temperature 120.00
_diffrn_measured_fraction_theta_full 0.998
_diffrn_measured_fraction_theta_max 0.998
_diffrn_measurement_device_type 'Bruker APEX-II CCD'
_diffrn_measurement_method '\f and \w scans'
_diffrn_radiation_type CuK\a
_diffrn_radiation_wavelength 1.54178
_diffrn_reflns_av_R_equivalents 0.0905
_diffrn_reflns_av_unetI/netI 0.0602
_diffrn_reflns_Laue_measured_fraction_full 0.998
_diffrn_reflns_Laue_measured_fraction_max 0.998
_diffrn_reflns_limit_h_max 16
_diffrn_reflns_limit_h_min -16
_diffrn_reflns_limit_k_max 10
_diffrn_reflns_limit_k_min -9
_diffrn_reflns_limit_l_max 36
_diffrn_reflns_limit_l_min -36
_diffrn_reflns_number 36177
_diffrn_reflns_point_group_measured_fraction_full 0.998
_diffrn_reflns_point_group_measured_fraction_max 0.998
_diffrn_reflns_theta_full 65.083
_diffrn_reflns_theta_max 65.083
_diffrn_reflns_theta_min 2.909
_diffrn_source_current 1.0
_diffrn_source_power 0.05
_diffrn_source_voltage 50.0
_exptl_absorpt_coefficient_mu 0.699
_exptl_absorpt_correction_T_max 0.7528
_exptl_absorpt_correction_T_min 0.6482
_exptl_absorpt_correction_type multi-scan
_exptl_absorpt_process_details
;
SADABS-2016/2 (Bruker,2016/2) was used for absorption correction.
wR2(int) was 0.1078 before and 0.0620 after correction.
The Ratio of minimum to maximum transmission is 0.8611.
The \l/2 correction factor is Not present.
;
_exptl_crystal_colour Orange
_exptl_crystal_density_diffrn 1.266
_exptl_crystal_description Block
_exptl_crystal_F_000 1648
_exptl_crystal_size_max 0.3
_exptl_crystal_size_mid 0.2
_exptl_crystal_size_min 0.1
_exptl_transmission_factor_max 0.985
_exptl_transmission_factor_min 0.976
_refine_diff_density_max 0.262
_refine_diff_density_min -0.246
_refine_diff_density_rms 0.061
_refine_ls_extinction_coef 0.0019(2)
_refine_ls_extinction_expression Fc^*^=kFc[1+0.001xFc^2^\l^3^/sin(2\q)]^-1/4^
_refine_ls_extinction_method 'SHELXL-2019/1 (Sheldrick 2019)'
_refine_ls_goodness_of_fit_ref 0.997
_refine_ls_hydrogen_treatment constr
_refine_ls_matrix_type full
_refine_ls_number_parameters 522
_refine_ls_number_reflns 6639
_refine_ls_number_restraints 0
_refine_ls_restrained_S_all 0.997
_refine_ls_R_factor_all 0.1237
_refine_ls_R_factor_gt 0.0547
_refine_ls_shift/su_max 0.000
_refine_ls_shift/su_mean 0.000
_refine_ls_structure_factor_coef Fsqd
_refine_ls_weighting_details 'w=1/[\s^2^(Fo^2^)+(0.1020P)^2^] where P=(Fo^2^+2Fc^2^)/3'
_refine_ls_weighting_scheme calc
_refine_ls_wR_factor_gt 0.1395
_refine_ls_wR_factor_ref 0.1873
_reflns_Friedel_coverage 0.000
_reflns_number_gt 3527
_reflns_number_total 6639
_reflns_threshold_expression 'I > 2\s(I)'
_cod_data_source_file d4cc03520h2.cif
_cod_data_source_block DIHO-cage@Tol
_cod_depositor_comments 'Adding full bibliography for 7133620--7133624.cif.'
_cod_database_code 7133621
_shelx_shelxl_version_number 2019/1
_shelx_space_group_comment
;
The symmetry employed for this shelxl refinement is uniquely defined
by the following loop, which should always be used as a source of
symmetry information in preference to the above space-group names.
They are only intended as comments.
;
_olex2_refinement_description
;
1. Fixed Uiso
 At 1.2 times of:
  All C(H) groups, All C(H,H) groups
 At 1.5 times of:
  All C(H,H,H) groups, All O(H) groups
2.a Secondary CH2 refined with riding coordinates:
 C14(H14A,H14B), C13(H13A,H13B), C34(H34A,H34B), C33(H33A,H33B), C11(H11A,
 H11B), C23(H23A,H23B), C12(H12A,H12B), C24(H24A,H24B), C21(H21A,H21B),
 C22(H22A,H22B), C2(H2A,H2B), C1(H1A,H1B)
2.b Aromatic/amide H refined with riding coordinates:
 C15(H15), C31(H31), C36(H36), C17(H17), C25(H25), C32(H32), C10(H10), C6(H6A),
  C28(H28), C20(H20), C9(H9), C3(H3A), C42(H42), C38(H38), C39(H39), C40(H40),
 C41(H41)
2.c Idealised Me refined as rotating group:
 C43(H43A,H43B,H43C)
2.d Idealised tetrahedral OH refined as rotating group:
 O4(H4), O5(H5), O6(H6), O3(H3), O2(H2), O1(H1)
;
_olex2_submission_special_instructions 'No special instructions were received'

loop_
_space_group_symop_operation_xyz
'x, y, z'
'-x, y+1/2, -z+1/2'
'-x, -y, -z'
'x, -y-1/2, z-1/2'

loop_
_atom_site_label
_atom_site_type_symbol
_atom_site_fract_x
_atom_site_fract_y
_atom_site_fract_z
_atom_site_U_iso_or_equiv
_atom_site_adp_type
_atom_site_occupancy
_atom_site_site_symmetry_order
_atom_site_calc_flag
_atom_site_refinement_flags_posn
_atom_site_refinement_flags_adp
_atom_site_refinement_flags_occupancy
_atom_site_disorder_assembly
_atom_site_disorder_group
O4 O 0.66380(16) 0.4225(3) 0.73176(6) 0.0674(6) Uani 1 1 d . . . . .
H4 H 0.647150 0.486152 0.747341 0.101 Uiso 1 1 calc R U . . .
O5 O 0.87065(17) 0.2473(2) 0.64434(7) 0.0723(7) Uani 1 1 d . . . . .
H5 H 0.884571 0.235942 0.618976 0.108 Uiso 1 1 calc R U . . .
O6 O 0.98049(18) 0.7641(3) 0.70433(7) 0.0731(7) Uani 1 1 d . . . . .
H6 H 0.969265 0.774331 0.730179 0.110 Uiso 1 1 calc R U . . .
O3 O 0.51704(18) 0.5136(3) 0.55595(7) 0.0815(8) Uani 1 1 d . . . . .
H3 H 0.542352 0.457820 0.540262 0.122 Uiso 1 1 calc R U . . .
O2 O 0.59479(16) 0.9145(3) 0.63799(7) 0.0838(8) Uani 1 1 d . . . . .
H2 H 0.616017 0.951658 0.662272 0.126 Uiso 1 1 calc R U . . .
N7 N 0.90231(18) 0.7023(3) 0.77481(8) 0.0598(7) Uani 1 1 d . . . . .
O1 O 0.90700(17) 0.7879(3) 0.55203(8) 0.0878(8) Uani 1 1 d . . . . .
H1 H 0.888246 0.734000 0.531141 0.132 Uiso 1 1 calc R U . . .
N5 N 0.72449(18) 0.8736(3) 0.78761(7) 0.0578(7) Uani 1 1 d . . . . .
N6 N 0.58232(17) 0.6526(3) 0.74837(9) 0.0626(7) Uani 1 1 d . . . . .
N4 N 0.7241(2) 1.0171(3) 0.70038(9) 0.0664(8) Uani 1 1 d . . . . .
N9 N 0.78235(19) 0.3334(3) 0.49018(8) 0.0664(8) Uani 1 1 d . . . . .
N10 N 0.60860(18) 0.2929(3) 0.53947(9) 0.0658(8) Uani 1 1 d . . . . .
N8 N 0.93581(18) 0.3119(3) 0.57235(8) 0.0670(8) Uani 1 1 d . . . . .
N3 N 0.7789(2) 0.6479(3) 0.49565(8) 0.0735(8) Uani 1 1 d . . . . .
C35 C 0.9513(2) 0.6365(4) 0.68967(10) 0.0571(8) Uani 1 1 d . . . . .
C30 C 0.6262(2) 0.4467(4) 0.68855(10) 0.0571(8) Uani 1 1 d . . . . .
C15 C 0.8842(2) 0.5857(4) 0.75847(10) 0.0581(8) Uani 1 1 d . . . . .
H15 H 0.853673 0.520389 0.774771 0.070 Uiso 1 1 calc R U . . .
C16 C 0.9078(2) 0.5459(4) 0.71590(9) 0.0554(8) Uani 1 1 d . . . . .
C18 C 0.8967(2) 0.3756(4) 0.65846(10) 0.0579(8) Uani 1 1 d . . . . .
C29 C 0.5692(2) 0.5632(4) 0.67528(10) 0.0576(8) Uani 1 1 d . . . . .
C31 C 0.6457(2) 0.3535(4) 0.65735(10) 0.0588(8) Uani 1 1 d . . . . .
H31 H 0.683359 0.274063 0.666445 0.071 Uiso 1 1 calc R U . . .
C36 C 0.9647(2) 0.5973(4) 0.64808(10) 0.0613(9) Uani 1 1 d . . . . .
H36 H 0.993562 0.659955 0.630274 0.074 Uiso 1 1 calc R U . . .
C26 C 0.6110(2) 0.3744(3) 0.61268(10) 0.0554(8) Uani 1 1 d . . . . .
C17 C 0.8823(2) 0.4159(4) 0.69966(10) 0.0599(9) Uani 1 1 d . . . . .
H17 H 0.854042 0.353159 0.717652 0.072 Uiso 1 1 calc R U . . .
C7 C 0.7699(2) 0.9213(4) 0.63532(10) 0.0612(9) Uani 1 1 d . . . . .
C19 C 0.9374(2) 0.4693(4) 0.63148(10) 0.0571(8) Uani 1 1 d . . . . .
C25 C 0.6379(2) 0.2780(4) 0.58060(11) 0.0614(9) Uani 1 1 d . . . . .
H25 H 0.678320 0.201862 0.590621 0.074 Uiso 1 1 calc R U . . .
C4 C 0.7327(2) 0.7741(4) 0.55603(10) 0.0627(9) Uani 1 1 d . . . . .
C27 C 0.5527(2) 0.4891(4) 0.59947(10) 0.0607(9) Uani 1 1 d . . . . .
C32 C 0.5510(2) 0.6650(4) 0.70742(11) 0.0645(9) Uani 1 1 d . . . . .
H32 H 0.514039 0.744125 0.697347 0.077 Uiso 1 1 calc R U . . .
C10 C 0.7927(3) 0.9860(3) 0.67813(10) 0.0640(9) Uani 1 1 d . . . . .
H10 H 0.859804 1.005772 0.689937 0.077 Uiso 1 1 calc R U . . .
C14 C 0.8718(2) 0.7326(4) 0.81700(9) 0.0618(9) Uani 1 1 d . . . . .
H14A H 0.930644 0.731972 0.840419 0.074 Uiso 1 1 calc R U . . .
H14B H 0.825565 0.660999 0.823968 0.074 Uiso 1 1 calc R U . . .
C8 C 0.6731(2) 0.8826(4) 0.61707(11) 0.0644(9) Uani 1 1 d . . . . .
C13 C 0.8217(2) 0.8695(4) 0.81615(10) 0.0637(9) Uani 1 1 d . . . . .
H13A H 0.812944 0.893980 0.846499 0.076 Uiso 1 1 calc R U . . .
H13B H 0.865369 0.938976 0.805903 0.076 Uiso 1 1 calc R U . . .
C6 C 0.8465(2) 0.8902(4) 0.61182(10) 0.0666(9) Uani 1 1 d . . . . .
H6A H 0.911997 0.919719 0.622862 0.080 Uiso 1 1 calc R U . . .
C28 C 0.5322(2) 0.5810(4) 0.63076(10) 0.0662(9) Uani 1 1 d . . . . .
H28 H 0.491884 0.658113 0.621751 0.079 Uiso 1 1 calc R U . . .
C20 C 0.9525(2) 0.4307(4) 0.58763(10) 0.0638(9) Uani 1 1 d . . . . .
H20 H 0.976095 0.497786 0.569556 0.077 Uiso 1 1 calc R U . . .
C34 C 0.6499(2) 0.8057(4) 0.80916(10) 0.0658(9) Uani 1 1 d . . . . .
H34A H 0.629195 0.868834 0.831111 0.079 Uiso 1 1 calc R U . . .
H34B H 0.680497 0.724926 0.825225 0.079 Uiso 1 1 calc R U . . .
C5 C 0.8290(2) 0.8179(4) 0.57305(11) 0.0668(9) Uani 1 1 d . . . . .
C33 C 0.5581(2) 0.7601(4) 0.77777(10) 0.0701(10) Uani 1 1 d . . . . .
H33A H 0.507770 0.726026 0.794922 0.084 Uiso 1 1 calc R U . . .
H33B H 0.529433 0.839074 0.760093 0.084 Uiso 1 1 calc R U . . .
C11 C 0.7510(3) 1.0802(4) 0.74338(10) 0.0718(10) Uani 1 1 d . . . . .
H11A H 0.735366 1.178802 0.741194 0.086 Uiso 1 1 calc R U . . .
H11B H 0.823277 1.070320 0.753305 0.086 Uiso 1 1 calc R U . . .
C37 C 0.3158(3) 1.0374(4) 0.60249(11) 0.0709(10) Uani 1 1 d . . . . .
C9 C 0.6556(2) 0.8112(4) 0.57838(11) 0.0686(10) Uani 1 1 d . . . . .
H9 H 0.589523 0.786390 0.566471 0.082 Uiso 1 1 calc R U . . .
C3 C 0.7118(3) 0.6887(4) 0.51709(10) 0.0699(10) Uani 1 1 d . . . . .
H3A H 0.645095 0.662001 0.507117 0.084 Uiso 1 1 calc R U . . .
C23 C 0.6856(2) 0.2672(4) 0.47347(10) 0.0720(10) Uani 1 1 d . . . . .
H23A H 0.695269 0.200746 0.450299 0.086 Uiso 1 1 calc R U . . .
H23B H 0.638579 0.337588 0.459762 0.086 Uiso 1 1 calc R U . . .
C12 C 0.6955(3) 1.0149(4) 0.77675(10) 0.0709(10) Uani 1 1 d . . . . .
H12A H 0.706738 1.069856 0.804092 0.085 Uiso 1 1 calc R U . . .
H12B H 0.623590 1.017330 0.765146 0.085 Uiso 1 1 calc R U . . .
C24 C 0.6402(3) 0.1941(4) 0.50872(10) 0.0719(10) Uani 1 1 d . . . . .
H24A H 0.582363 0.139909 0.494852 0.086 Uiso 1 1 calc R U . . .
H24B H 0.689447 0.130699 0.524952 0.086 Uiso 1 1 calc R U . . .
C42 C 0.3396(3) 0.9518(4) 0.63811(12) 0.0774(10) Uani 1 1 d . . . . .
H42 H 0.407057 0.940853 0.651184 0.093 Uiso 1 1 calc R U . . .
C38 C 0.2166(3) 1.0508(4) 0.58360(12) 0.0778(11) Uani 1 1 d . . . . .
H38 H 0.198938 1.109953 0.559146 0.093 Uiso 1 1 calc R U . . .
C21 C 0.9547(2) 0.2814(4) 0.52810(10) 0.0780(11) Uani 1 1 d . . . . .
H21A H 1.007123 0.210947 0.529700 0.094 Uiso 1 1 calc R U . . .
H21B H 0.978886 0.364626 0.514998 0.094 Uiso 1 1 calc R U . . .
C22 C 0.8615(2) 0.2306(4) 0.49893(11) 0.0759(11) Uani 1 1 d . . . . .
H22A H 0.879057 0.199988 0.470529 0.091 Uiso 1 1 calc R U . . .
H22B H 0.835748 0.150556 0.513143 0.091 Uiso 1 1 calc R U . . .
C2 C 0.7479(3) 0.5653(4) 0.45631(11) 0.0795(11) Uani 1 1 d . . . . .
H2A H 0.757642 0.618087 0.429923 0.095 Uiso 1 1 calc R U . . .
H2B H 0.676368 0.544007 0.453850 0.095 Uiso 1 1 calc R U . . .
C1 C 0.8062(3) 0.4334(4) 0.45774(11) 0.0789(11) Uani 1 1 d . . . . .
H1A H 0.793767 0.390987 0.428178 0.095 Uiso 1 1 calc R U . . .
H1B H 0.877855 0.455159 0.464512 0.095 Uiso 1 1 calc R U . . .
C39 C 0.1448(3) 0.9804(5) 0.59967(15) 0.0945(13) Uani 1 1 d . . . . .
H39 H 0.077553 0.989869 0.586108 0.113 Uiso 1 1 calc R U . . .
C40 C 0.1682(4) 0.8952(5) 0.63548(16) 0.1014(15) Uani 1 1 d . . . . .
H40 H 0.117795 0.846207 0.646758 0.122 Uiso 1 1 calc R U . . .
C43 C 0.3951(3) 1.1129(5) 0.58372(13) 0.0969(13) Uani 1 1 d . . . . .
H43A H 0.400652 1.205915 0.595525 0.145 Uiso 1 1 calc R U . . .
H43B H 0.377734 1.116413 0.551582 0.145 Uiso 1 1 calc R U . . .
H43C H 0.458642 1.065604 0.591787 0.145 Uiso 1 1 calc R U . . .
C41 C 0.2673(4) 0.8824(4) 0.65483(13) 0.0964(13) Uani 1 1 d . . . . .
H41 H 0.284674 0.825030 0.679763 0.116 Uiso 1 1 calc R U . . .

loop_
_atom_site_aniso_label
_atom_site_aniso_U_11
_atom_site_aniso_U_22
_atom_site_aniso_U_33
_atom_site_aniso_U_23
_atom_site_aniso_U_13
_atom_site_aniso_U_12
O4 0.0750(14) 0.0676(19) 0.0594(13) 0.0023(11) 0.0104(11) 0.0077(12)
O5 0.0833(15) 0.0534(18) 0.0829(16) -0.0095(12) 0.0221(13) -0.0101(12)
O6 0.0945(16) 0.0548(18) 0.0735(14) -0.0039(12) 0.0243(13) -0.0150(13)
O3 0.0875(17) 0.089(2) 0.0637(14) 0.0075(13) -0.0003(12) 0.0188(14)
O2 0.0690(14) 0.097(2) 0.0891(17) -0.0076(15) 0.0229(12) 0.0125(14)
N7 0.0636(16) 0.054(2) 0.0627(16) 0.0000(14) 0.0120(12) -0.0020(14)
O1 0.0768(15) 0.106(3) 0.0875(18) -0.0157(15) 0.0346(13) -0.0066(14)
N5 0.0687(17) 0.0462(19) 0.0609(15) 0.0052(13) 0.0173(13) 0.0040(13)
N6 0.0580(16) 0.063(2) 0.0701(18) -0.0023(15) 0.0193(13) -0.0019(13)
N4 0.090(2) 0.045(2) 0.0659(17) 0.0060(13) 0.0196(15) 0.0075(15)
N9 0.0715(18) 0.063(2) 0.0648(16) -0.0110(14) 0.0126(14) -0.0018(15)
N10 0.0658(16) 0.065(2) 0.0673(17) -0.0048(15) 0.0128(13) -0.0015(14)
N8 0.0605(16) 0.072(2) 0.0694(17) -0.0097(16) 0.0125(13) -0.0015(15)
N3 0.091(2) 0.069(2) 0.0628(17) 0.0003(15) 0.0190(15) -0.0005(17)
C35 0.0612(19) 0.043(2) 0.066(2) -0.0033(16) 0.0095(15) -0.0056(16)
C30 0.0536(18) 0.060(2) 0.0585(19) 0.0073(17) 0.0107(15) -0.0030(17)
C15 0.0587(19) 0.053(3) 0.0640(19) 0.0057(17) 0.0133(15) 0.0011(16)
C16 0.0530(18) 0.051(2) 0.0633(19) 0.0059(16) 0.0112(15) -0.0013(16)
C18 0.0569(18) 0.048(2) 0.069(2) -0.0013(17) 0.0084(15) -0.0041(16)
C29 0.0500(17) 0.057(2) 0.066(2) 0.0051(17) 0.0126(15) -0.0023(16)
C31 0.0581(18) 0.054(2) 0.065(2) 0.0102(17) 0.0089(15) 0.0020(16)
C36 0.0631(19) 0.056(3) 0.067(2) 0.0070(17) 0.0170(16) -0.0066(17)
C26 0.0546(18) 0.049(2) 0.0632(19) 0.0039(16) 0.0110(15) -0.0050(16)
C17 0.0612(19) 0.057(3) 0.063(2) 0.0073(17) 0.0159(15) -0.0034(16)
C7 0.070(2) 0.053(2) 0.0624(19) 0.0086(16) 0.0168(17) 0.0049(17)
C19 0.0534(18) 0.056(3) 0.0630(19) 0.0009(17) 0.0115(14) -0.0031(16)
C25 0.0602(19) 0.052(2) 0.071(2) 0.0007(18) 0.0083(16) -0.0092(16)
C4 0.069(2) 0.057(3) 0.063(2) 0.0108(17) 0.0158(17) 0.0000(17)
C27 0.0561(19) 0.062(3) 0.063(2) 0.0066(18) 0.0068(15) 0.0007(17)
C32 0.0558(19) 0.061(3) 0.080(2) 0.0032(19) 0.0194(17) 0.0059(17)
C10 0.081(2) 0.045(2) 0.067(2) 0.0098(16) 0.0165(18) 0.0031(17)
C14 0.067(2) 0.060(3) 0.0580(19) 0.0014(16) 0.0079(15) -0.0018(17)
C8 0.063(2) 0.061(3) 0.071(2) 0.0101(18) 0.0172(17) 0.0080(17)
C13 0.074(2) 0.060(3) 0.0578(18) -0.0015(16) 0.0110(16) -0.0040(18)
C6 0.066(2) 0.066(3) 0.069(2) 0.0022(18) 0.0148(17) -0.0025(17)
C28 0.061(2) 0.064(3) 0.072(2) 0.0060(19) 0.0066(16) 0.0097(17)
C20 0.0570(19) 0.066(3) 0.070(2) -0.0003(19) 0.0143(16) -0.0027(18)
C34 0.075(2) 0.061(3) 0.0653(19) 0.0012(17) 0.0241(17) 0.0014(18)
C5 0.072(2) 0.064(3) 0.069(2) 0.0095(18) 0.0239(18) 0.0016(18)
C33 0.069(2) 0.064(3) 0.082(2) -0.0064(19) 0.0277(18) 0.0069(18)
C11 0.103(3) 0.041(2) 0.074(2) 0.0023(17) 0.0212(19) 0.0047(19)
C37 0.081(3) 0.056(3) 0.077(2) -0.0086(19) 0.0167(19) 0.000(2)
C9 0.064(2) 0.070(3) 0.071(2) 0.0058(19) 0.0089(17) 0.0014(18)
C3 0.082(2) 0.062(3) 0.065(2) 0.0097(18) 0.0114(18) -0.005(2)
C23 0.079(2) 0.072(3) 0.064(2) -0.0142(18) 0.0075(17) -0.003(2)
C12 0.103(3) 0.045(2) 0.068(2) 0.0003(17) 0.0250(19) 0.012(2)
C24 0.077(2) 0.064(3) 0.074(2) -0.0149(19) 0.0130(18) -0.0120(19)
C42 0.093(3) 0.053(3) 0.086(2) 0.003(2) 0.011(2) 0.005(2)
C38 0.084(3) 0.069(3) 0.080(2) -0.014(2) 0.013(2) 0.002(2)
C21 0.070(2) 0.092(3) 0.074(2) -0.017(2) 0.0181(18) 0.003(2)
C22 0.078(2) 0.074(3) 0.077(2) -0.0162(19) 0.0168(19) 0.006(2)
C2 0.104(3) 0.070(3) 0.066(2) -0.001(2) 0.0165(19) -0.002(2)
C1 0.093(3) 0.085(3) 0.063(2) -0.008(2) 0.0252(19) -0.005(2)
C39 0.098(3) 0.094(4) 0.093(3) -0.027(3) 0.019(3) -0.015(3)
C40 0.117(4) 0.083(4) 0.116(4) -0.036(3) 0.053(3) -0.039(3)
C43 0.096(3) 0.089(4) 0.108(3) 0.005(3) 0.024(2) -0.006(2)
C41 0.144(4) 0.061(3) 0.090(3) -0.003(2) 0.037(3) -0.010(3)

loop_
_atom_type_symbol
_atom_type_description
_atom_type_scat_dispersion_real
_atom_type_scat_dispersion_imag
_atom_type_scat_source
C C 0.0181 0.0091 'International Tables Vol C Tables 4.2.6.8 and 6.1.1.4'
H H 0.0000 0.0000 'International Tables Vol C Tables 4.2.6.8 and 6.1.1.4'
N N 0.0311 0.0180 'International Tables Vol C Tables 4.2.6.8 and 6.1.1.4'
O O 0.0492 0.0322 'International Tables Vol C Tables 4.2.6.8 and 6.1.1.4'

loop_
_geom_angle_atom_site_label_1
_geom_angle_atom_site_label_2
_geom_angle_atom_site_label_3
_geom_angle
_geom_angle_site_symmetry_1
_geom_angle_site_symmetry_3
_geom_angle_publ_flag
C30 O4 H4 109.5 . . ?
C18 O5 H5 109.5 . . ?
C35 O6 H6 109.5 . . ?
C27 O3 H3 109.5 . . ?
C8 O2 H2 109.5 . . ?
C15 N7 C14 118.4(3) . . ?
C5 O1 H1 109.5 . . ?
C34 N5 C13 110.2(2) . . ?
C34 N5 C12 110.6(3) . . ?
C12 N5 C13 110.3(3) . . ?
C32 N6 C33 118.2(3) . . ?
C10 N4 C11 119.2(3) . . ?
C22 N9 C23 110.5(3) . . ?
C22 N9 C1 110.1(3) . . ?
C1 N9 C23 109.7(3) . . ?
C25 N10 C24 119.2(3) . . ?
C20 N8 C21 119.3(3) . . ?
C3 N3 C2 117.8(3) . . ?
O6 C35 C16 121.3(3) . . ?
O6 C35 C36 119.1(3) . . ?
C36 C35 C16 119.5(3) . . ?
O4 C30 C29 121.8(3) . . ?
O4 C30 C31 118.5(3) . . ?
C31 C30 C29 119.6(3) . . ?
N7 C15 H15 118.4 . . ?
N7 C15 C16 123.2(3) . . ?
C16 C15 H15 118.4 . . ?
C35 C16 C15 121.9(3) . . ?
C17 C16 C35 118.7(3) . . ?
C17 C16 C15 119.4(3) . . ?
O5 C18 C17 119.5(3) . . ?
O5 C18 C19 121.4(3) . . ?
C17 C18 C19 119.0(3) . . ?
C30 C29 C32 120.5(3) . . ?
C28 C29 C30 119.0(3) . . ?
C28 C29 C32 120.5(3) . . ?
C30 C31 H31 119.5 . . ?
C30 C31 C26 121.0(3) . . ?
C26 C31 H31 119.5 . . ?
C35 C36 H36 119.0 . . ?
C35 C36 C19 121.9(3) . . ?
C19 C36 H36 119.0 . . ?
C31 C26 C25 119.4(3) . . ?
C31 C26 C27 119.4(3) . . ?
C27 C26 C25 121.2(3) . . ?
C16 C17 H17 119.0 . . ?
C18 C17 C16 122.0(3) . . ?
C18 C17 H17 119.0 . . ?
C8 C7 C10 122.2(3) . . ?
C6 C7 C10 119.7(3) . . ?
C6 C7 C8 118.0(3) . . ?
C18 C19 C20 120.5(3) . . ?
C36 C19 C18 118.8(3) . . ?
C36 C19 C20 120.7(3) . . ?
N10 C25 C26 121.8(3) . . ?
N10 C25 H25 119.1 . . ?
C26 C25 H25 119.1 . . ?
C5 C4 C3 122.2(3) . . ?
C9 C4 C5 118.2(3) . . ?
C9 C4 C3 119.5(3) . . ?
O3 C27 C26 121.4(3) . . ?
O3 C27 C28 119.2(3) . . ?
C28 C27 C26 119.4(3) . . ?
N6 C32 C29 122.8(3) . . ?
N6 C32 H32 118.6 . . ?
C29 C32 H32 118.6 . . ?
N4 C10 C7 121.3(3) . . ?
N4 C10 H10 119.3 . . ?
C7 C10 H10 119.3 . . ?
N7 C14 H14A 109.4 . . ?
N7 C14 H14B 109.4 . . ?
N7 C14 C13 111.2(3) . . ?
H14A C14 H14B 108.0 . . ?
C13 C14 H14A 109.4 . . ?
C13 C14 H14B 109.4 . . ?
O2 C8 C7 120.4(3) . . ?
C9 C8 O2 119.1(3) . . ?
C9 C8 C7 120.5(3) . . ?
N5 C13 C14 113.5(3) . . ?
N5 C13 H13A 108.9 . . ?
N5 C13 H13B 108.9 . . ?
C14 C13 H13A 108.9 . . ?
C14 C13 H13B 108.9 . . ?
H13A C13 H13B 107.7 . . ?
C7 C6 H6A 119.3 . . ?
C5 C6 C7 121.4(3) . . ?
C5 C6 H6A 119.3 . . ?
C29 C28 H28 119.2 . . ?
C27 C28 C29 121.5(3) . . ?
C27 C28 H28 119.2 . . ?
N8 C20 C19 122.9(3) . . ?
N8 C20 H20 118.5 . . ?
C19 C20 H20 118.5 . . ?
N5 C34 H34A 108.7 . . ?
N5 C34 H34B 108.7 . . ?
N5 C34 C33 114.1(3) . . ?
H34A C34 H34B 107.6 . . ?
C33 C34 H34A 108.7 . . ?
C33 C34 H34B 108.7 . . ?
O1 C5 C4 120.9(3) . . ?
O1 C5 C6 118.9(3) . . ?
C6 C5 C4 120.2(3) . . ?
N6 C33 C34 111.1(3) . . ?
N6 C33 H33A 109.4 . . ?
N6 C33 H33B 109.4 . . ?
C34 C33 H33A 109.4 . . ?
C34 C33 H33B 109.4 . . ?
H33A C33 H33B 108.0 . . ?
N4 C11 H11A 109.4 . . ?
N4 C11 H11B 109.4 . . ?
N4 C11 C12 111.0(3) . . ?
H11A C11 H11B 108.0 . . ?
C12 C11 H11A 109.4 . . ?
C12 C11 H11B 109.4 . . ?
C42 C37 C38 118.6(4) . . ?
C42 C37 C43 120.9(4) . . ?
C38 C37 C43 120.4(4) . . ?
C4 C9 H9 119.3 . . ?
C8 C9 C4 121.5(3) . . ?
C8 C9 H9 119.3 . . ?
N3 C3 C4 123.0(3) . . ?
N3 C3 H3A 118.5 . . ?
C4 C3 H3A 118.5 . . ?
N9 C23 H23A 108.8 . . ?
N9 C23 H23B 108.8 . . ?
N9 C23 C24 113.7(3) . . ?
H23A C23 H23B 107.7 . . ?
C24 C23 H23A 108.8 . . ?
C24 C23 H23B 108.8 . . ?
N5 C12 C11 114.1(3) . . ?
N5 C12 H12A 108.7 . . ?
N5 C12 H12B 108.7 . . ?
C11 C12 H12A 108.7 . . ?
C11 C12 H12B 108.7 . . ?
H12A C12 H12B 107.6 . . ?
N10 C24 C23 110.3(3) . . ?
N10 C24 H24A 109.6 . . ?
N10 C24 H24B 109.6 . . ?
C23 C24 H24A 109.6 . . ?
C23 C24 H24B 109.6 . . ?
H24A C24 H24B 108.1 . . ?
C37 C42 H42 119.6 . . ?
C41 C42 C37 120.7(4) . . ?
C41 C42 H42 119.6 . . ?
C37 C38 H38 119.6 . . ?
C39 C38 C37 120.8(4) . . ?
C39 C38 H38 119.6 . . ?
N8 C21 H21A 109.4 . . ?
N8 C21 H21B 109.4 . . ?
N8 C21 C22 111.2(3) . . ?
H21A C21 H21B 108.0 . . ?
C22 C21 H21A 109.4 . . ?
C22 C21 H21B 109.4 . . ?
N9 C22 C21 113.9(3) . . ?
N9 C22 H22A 108.8 . . ?
N9 C22 H22B 108.8 . . ?
C21 C22 H22A 108.8 . . ?
C21 C22 H22B 108.8 . . ?
H22A C22 H22B 107.7 . . ?
N3 C2 H2A 109.3 . . ?
N3 C2 H2B 109.3 . . ?
N3 C2 C1 111.6(3) . . ?
H2A C2 H2B 108.0 . . ?
C1 C2 H2A 109.3 . . ?
C1 C2 H2B 109.3 . . ?
N9 C1 C2 114.5(3) . . ?
N9 C1 H1A 108.6 . . ?
N9 C1 H1B 108.6 . . ?
C2 C1 H1A 108.6 . . ?
C2 C1 H1B 108.6 . . ?
H1A C1 H1B 107.6 . . ?
C38 C39 H39 119.6 . . ?
C38 C39 C40 120.7(4) . . ?
C40 C39 H39 119.6 . . ?
C39 C40 H40 120.6 . . ?
C39 C40 C41 118.8(4) . . ?
C41 C40 H40 120.6 . . ?
C37 C43 H43A 109.5 . . ?
C37 C43 H43B 109.5 . . ?
C37 C43 H43C 109.5 . . ?
H43A C43 H43B 109.5 . . ?
H43A C43 H43C 109.5 . . ?
H43B C43 H43C 109.5 . . ?
C42 C41 C40 120.3(4) . . ?
C42 C41 H41 119.8 . . ?
C40 C41 H41 119.8 . . ?

loop_
_geom_bond_atom_site_label_1
_geom_bond_atom_site_label_2
_geom_bond_distance
_geom_bond_site_symmetry_2
_geom_bond_publ_flag
O4 H4 0.8400 . ?
O4 C30 1.367(3) . ?
O5 H5 0.8400 . ?
O5 C18 1.359(4) . ?
O6 H6 0.8400 . ?
O6 C35 1.367(4) . ?
O3 H3 0.8400 . ?
O3 C27 1.371(4) . ?
O2 H2 0.8400 . ?
O2 C8 1.370(4) . ?
N7 C15 1.257(4) . ?
N7 C14 1.457(4) . ?
O1 H1 0.8400 . ?
O1 C5 1.364(4) . ?
N5 C13 1.470(4) . ?
N5 C34 1.463(4) . ?
N5 C12 1.464(4) . ?
N6 C32 1.270(4) . ?
N6 C33 1.461(4) . ?
N4 C10 1.283(4) . ?
N4 C11 1.453(4) . ?
N9 C23 1.488(4) . ?
N9 C22 1.470(4) . ?
N9 C1 1.473(4) . ?
N10 C25 1.273(4) . ?
N10 C24 1.467(4) . ?
N8 C20 1.263(4) . ?
N8 C21 1.458(4) . ?
N3 C3 1.277(4) . ?
N3 C2 1.462(4) . ?
C35 C16 1.395(4) . ?
C35 C36 1.377(4) . ?
C30 C29 1.405(4) . ?
C30 C31 1.382(4) . ?
C15 H15 0.9500 . ?
C15 C16 1.452(4) . ?
C16 C17 1.392(5) . ?
C18 C17 1.372(4) . ?
C18 C19 1.411(4) . ?
C29 C32 1.454(4) . ?
C29 C28 1.393(4) . ?
C31 H31 0.9500 . ?
C31 C26 1.396(4) . ?
C36 H36 0.9500 . ?
C36 C19 1.383(5) . ?
C26 C25 1.456(4) . ?
C26 C27 1.400(4) . ?
C17 H17 0.9500 . ?
C7 C10 1.451(4) . ?
C7 C8 1.403(4) . ?
C7 C6 1.398(4) . ?
C19 C20 1.448(4) . ?
C25 H25 0.9500 . ?
C4 C5 1.402(5) . ?
C4 C9 1.395(4) . ?
C4 C3 1.452(5) . ?
C27 C28 1.380(4) . ?
C32 H32 0.9500 . ?
C10 H10 0.9500 . ?
C14 H14A 0.9900 . ?
C14 H14B 0.9900 . ?
C14 C13 1.504(5) . ?
C8 C9 1.369(5) . ?
C13 H13A 0.9900 . ?
C13 H13B 0.9900 . ?
C6 H6A 0.9500 . ?
C6 C5 1.376(4) . ?
C28 H28 0.9500 . ?
C20 H20 0.9500 . ?
C34 H34A 0.9900 . ?
C34 H34B 0.9900 . ?
C34 C33 1.521(4) . ?
C33 H33A 0.9900 . ?
C33 H33B 0.9900 . ?
C11 H11A 0.9900 . ?
C11 H11B 0.9900 . ?
C11 C12 1.513(4) . ?
C37 C42 1.377(5) . ?
C37 C38 1.393(5) . ?
C37 C43 1.502(5) . ?
C9 H9 0.9500 . ?
C3 H3A 0.9500 . ?
C23 H23A 0.9900 . ?
C23 H23B 0.9900 . ?
C23 C24 1.514(4) . ?
C12 H12A 0.9900 . ?
C12 H12B 0.9900 . ?
C24 H24A 0.9900 . ?
C24 H24B 0.9900 . ?
C42 H42 0.9500 . ?
C42 C41 1.366(5) . ?
C38 H38 0.9500 . ?
C38 C39 1.356(5) . ?
C21 H21A 0.9900 . ?
C21 H21B 0.9900 . ?
C21 C22 1.519(4) . ?
C22 H22A 0.9900 . ?
C22 H22B 0.9900 . ?
C2 H2A 0.9900 . ?
C2 H2B 0.9900 . ?
C2 C1 1.515(5) . ?
C1 H1A 0.9900 . ?
C1 H1B 0.9900 . ?
C39 H39 0.9500 . ?
C39 C40 1.379(6) . ?
C40 H40 0.9500 . ?
C40 C41 1.394(6) . ?
C43 H43A 0.9800 . ?
C43 H43B 0.9800 . ?
C43 H43C 0.9800 . ?
C41 H41 0.9500 . ?

loop_
_geom_torsion_atom_site_label_1
_geom_torsion_atom_site_label_2
_geom_torsion_atom_site_label_3
_geom_torsion_atom_site_label_4
_geom_torsion
_geom_torsion_site_symmetry_1
_geom_torsion_site_symmetry_2
_geom_torsion_site_symmetry_3
_geom_torsion_site_symmetry_4
_geom_torsion_publ_flag
O4 C30 C29 C32 2.0(5) . . . . ?
O4 C30 C29 C28 -179.3(3) . . . . ?
O4 C30 C31 C26 -178.7(3) . . . . ?
O5 C18 C17 C16 179.8(3) . . . . ?
O5 C18 C19 C36 -178.4(3) . . . . ?
O5 C18 C19 C20 0.1(4) . . . . ?
O6 C35 C16 C15 4.9(5) . . . . ?
O6 C35 C16 C17 -178.1(3) . . . . ?
O6 C35 C36 C19 179.5(3) . . . . ?
O3 C27 C28 C29 -178.0(3) . . . . ?
O2 C8 C9 C4 -179.0(3) . . . . ?
N7 C15 C16 C35 -1.0(5) . . . . ?
N7 C15 C16 C17 -178.0(3) . . . . ?
N7 C14 C13 N5 68.7(3) . . . . ?
N5 C34 C33 N6 66.2(4) . . . . ?
N4 C11 C12 N5 67.9(4) . . . . ?
N9 C23 C24 N10 68.6(4) . . . . ?
N8 C21 C22 N9 65.6(4) . . . . ?
N3 C2 C1 N9 70.7(4) . . . . ?
C35 C16 C17 C18 -1.4(5) . . . . ?
C35 C36 C19 C18 -1.4(5) . . . . ?
C35 C36 C19 C20 -179.9(3) . . . . ?
C30 C29 C32 N6 -2.1(5) . . . . ?
C30 C29 C28 C27 -2.0(5) . . . . ?
C30 C31 C26 C25 176.5(3) . . . . ?
C30 C31 C26 C27 -2.2(4) . . . . ?
C15 N7 C14 C13 -134.3(3) . . . . ?
C15 C16 C17 C18 175.6(3) . . . . ?
C16 C35 C36 C19 -0.8(5) . . . . ?
C18 C19 C20 N8 -4.0(5) . . . . ?
C29 C30 C31 C26 1.0(5) . . . . ?
C31 C30 C29 C32 -177.7(3) . . . . ?
C31 C30 C29 C28 1.0(4) . . . . ?
C31 C26 C25 N10 -179.6(3) . . . . ?
C31 C26 C27 O3 180.0(3) . . . . ?
C31 C26 C27 C28 1.3(5) . . . . ?
C36 C35 C16 C15 -174.7(3) . . . . ?
C36 C35 C16 C17 2.2(4) . . . . ?
C36 C19 C20 N8 174.5(3) . . . . ?
C26 C27 C28 C29 0.8(5) . . . . ?
C17 C18 C19 C36 2.2(4) . . . . ?
C17 C18 C19 C20 -179.3(3) . . . . ?
C7 C8 C9 C4 0.3(5) . . . . ?
C7 C6 C5 O1 -178.6(3) . . . . ?
C7 C6 C5 C4 0.4(5) . . . . ?
C19 C18 C17 C16 -0.8(5) . . . . ?
C25 N10 C24 C23 -127.5(3) . . . . ?
C25 C26 C27 O3 1.3(5) . . . . ?
C25 C26 C27 C28 -177.4(3) . . . . ?
C27 C26 C25 N10 -0.9(5) . . . . ?
C32 N6 C33 C34 -131.4(3) . . . . ?
C32 C29 C28 C27 176.8(3) . . . . ?
C10 N4 C11 C12 -134.9(3) . . . . ?
C10 C7 C8 O2 5.0(5) . . . . ?
C10 C7 C8 C9 -174.3(3) . . . . ?
C10 C7 C6 C5 174.0(3) . . . . ?
C14 N7 C15 C16 177.5(3) . . . . ?
C8 C7 C10 N4 -3.6(5) . . . . ?
C8 C7 C6 C5 -3.2(5) . . . . ?
C13 N5 C34 C33 -159.6(3) . . . . ?
C13 N5 C12 C11 74.6(3) . . . . ?
C6 C7 C10 N4 179.3(3) . . . . ?
C6 C7 C8 O2 -177.8(3) . . . . ?
C6 C7 C8 C9 2.9(5) . . . . ?
C28 C29 C32 N6 179.2(3) . . . . ?
C20 N8 C21 C22 -121.9(4) . . . . ?
C34 N5 C13 C14 76.3(3) . . . . ?
C34 N5 C12 C11 -163.3(3) . . . . ?
C5 C4 C9 C8 -3.2(5) . . . . ?
C5 C4 C3 N3 -0.2(6) . . . . ?
C33 N6 C32 C29 -179.0(3) . . . . ?
C11 N4 C10 C7 179.2(3) . . . . ?
C37 C42 C41 C40 1.2(6) . . . . ?
C37 C38 C39 C40 0.9(6) . . . . ?
C9 C4 C5 O1 -178.3(3) . . . . ?
C9 C4 C5 C6 2.8(5) . . . . ?
C9 C4 C3 N3 -178.1(3) . . . . ?
C3 N3 C2 C1 -127.3(4) . . . . ?
C3 C4 C5 O1 3.7(5) . . . . ?
C3 C4 C5 C6 -175.2(3) . . . . ?
C3 C4 C9 C8 174.9(3) . . . . ?
C23 N9 C22 C21 -163.0(3) . . . . ?
C23 N9 C1 C2 75.7(4) . . . . ?
C12 N5 C13 C14 -161.3(3) . . . . ?
C12 N5 C34 C33 78.2(3) . . . . ?
C24 N10 C25 C26 178.5(3) . . . . ?
C42 C37 C38 C39 -0.4(6) . . . . ?
C38 C37 C42 C41 -0.6(6) . . . . ?
C38 C39 C40 C41 -0.2(7) . . . . ?
C21 N8 C20 C19 -179.0(3) . . . . ?
C22 N9 C23 C24 75.0(3) . . . . ?
C22 N9 C1 C2 -162.5(3) . . . . ?
C2 N3 C3 C4 -178.4(3) . . . . ?
C1 N9 C23 C24 -163.4(3) . . . . ?
C1 N9 C22 C21 75.6(3) . . . . ?
C39 C40 C41 C42 -0.8(6) . . . . ?
C43 C37 C42 C41 -179.4(4) . . . . ?
C43 C37 C38 C39 178.4(4) . . . . ?
